data_1538603
loop_
_publ_author_name
'Kadijk, F.'
'Jellinek, F.'

_publ_section_title
;
 On the polymorphism of niobium diselenide
;
_journal_name_full 'Journal of the Less-Common Metals'
_journal_page_first 437
_journal_page_last 437
_journal_volume 23
_journal_year 1971
_chemical_formula_sum 'Nb Se2'
_space_group_IT_number 187
_symmetry_space_group_name_Hall 'P -6 2'
_symmetry_space_group_name_H-M 'P -6 m 2'
_cell_angle_alpha 90
_cell_angle_beta 90
_cell_angle_gamma 120
_cell_formula_units_Z 4
_cell_length_a 3.48
_cell_length_b 3.48
_cell_length_c 25.45
_cell_volume 266.917
_citation_journal_id_ASTM JCOMAH
_cod_data_source_file Kadijk_JCOMAH_1971_853.cif
_cod_data_source_block Nb1Se2
_cod_original_cell_volume 266.9174
_cod_original_formula_sum 'Nb1 Se2'
_cod_database_code 1538603

loop_
_symmetry_equiv_pos_as_xyz
x,y,z
-x+y,-x,-z
-y,x-y,z
x,y,-z
-x+y,-x,z
-y,x-y,-z
-y,-x,-z
-x+y,y,z
x,x-y,-z
-y,-x,z
-x+y,y,-z
x,x-y,z

loop_
_atom_site_label
_atom_site_type_symbol
_atom_site_fract_x
_atom_site_fract_y
_atom_site_fract_z
_atom_site_occupancy
_atom_site_U_iso_or_equiv
Nb3 Nb 0 0 0.25 1 0.0
Se2 Se 0.3333 0.6667 0.3125 1 0.0
Se4 Se 0.6667 0.3333 0.4375 1 0.0
Se3 Se 0.6667 0.3333 0.1875 1 0.0
Nb2 Nb 0.3333 0.6667 0.5 1 0.0
Nb1 Nb 0 0 0 1 0.0
Se1 Se 0.3333 0.6667 0.0625 1 0.0
